data_2237414
loop_
_publ_author_name
'Shi, Hui Fang'
'Wu, Tao'
'Jiang, Peng Gang'
'Hao, Zhi'
'Zhang, Miao Miao'

_publ_section_title
;
 Hexaaquacobalt(II) 2,2'-[naphthalene-1,8-diylbis(oxy)]diacetate dihydrate
;
_journal_coeditor_code VM2185
_journal_issue 2
_journal_name_full 'Acta Crystallographica Section E'
_journal_page_first m103
_journal_page_last m104
_journal_paper_doi 10.1107/S1600536813000512
_journal_volume 69
_journal_year 2013
_chemical_formula_iupac '[Co (H2 O)6] (C14 H10 O6), 2H2 O'
_chemical_formula_moiety 'Co H12 O6 2+, C14 H10 O6 2-, 2(H2 O)'
_chemical_formula_sum 'C14 H26 Co O14'
_chemical_formula_weight 477.28
_chemical_name_systematic
;
Hexaaquacobalt(II) 2,2'-[naphthalene-1,8-diylbis(oxy)]diacetate  dihydrate
;
_space_group_IT_number 2
_symmetry_cell_setting triclinic
_symmetry_space_group_name_Hall '-P 1'
_symmetry_space_group_name_H-M 'P -1'
_atom_sites_solution_hydrogens geom
_atom_sites_solution_primary direct
_atom_sites_solution_secondary difmap
_audit_creation_method SHELXL-97
_cell_angle_alpha 79.669(10)
_cell_angle_beta 79.963(11)
_cell_angle_gamma 64.911(8)
_cell_formula_units_Z 1
_cell_length_a 6.377(2)
_cell_length_b 6.642(2)
_cell_length_c 12.979(5)
_cell_measurement_reflns_used 1414
_cell_measurement_temperature 293(2)
_cell_measurement_theta_max 27.4603
_cell_measurement_theta_min 3.2104
_cell_volume 486.8(3)
_computing_cell_refinement 'SAINT (Siemens, 1996)'
_computing_data_collection 'SMART (Siemens, 1996)'
_computing_data_reduction 'SAINT (Siemens, 1996)'
_computing_molecular_graphics 'SHELXTL (Sheldrick, 2008)'
_computing_publication_material 'SHELXTL (Sheldrick, 2008)'
_computing_structure_refinement 'SHELXL97 (Sheldrick, 2008)'
_computing_structure_solution 'SHELXS97 (Sheldrick, 2008)'
_diffrn_ambient_temperature 293(2)
_diffrn_measured_fraction_theta_full 0.980
_diffrn_measured_fraction_theta_max 0.980
_diffrn_measurement_device_type 'Siemens CCD area-detector'
_diffrn_measurement_method '\f and \w scans'
_diffrn_radiation_monochromator graphite
_diffrn_radiation_source 'fine-focus sealed tube'
_diffrn_radiation_type MoK\a
_diffrn_radiation_wavelength 0.71073
_diffrn_reflns_av_R_equivalents 0.0180
_diffrn_reflns_av_sigmaI/netI 0.0255
_diffrn_reflns_limit_h_max 7
_diffrn_reflns_limit_h_min -7
_diffrn_reflns_limit_k_max 7
_diffrn_reflns_limit_k_min -7
_diffrn_reflns_limit_l_max 15
_diffrn_reflns_limit_l_min -15
_diffrn_reflns_number 3126
_diffrn_reflns_theta_full 25.01
_diffrn_reflns_theta_max 25.01
_diffrn_reflns_theta_min 3.41
_exptl_absorpt_coefficient_mu 0.954
_exptl_absorpt_correction_T_max 1.0000
_exptl_absorpt_correction_T_min 0.7308
_exptl_absorpt_correction_type multi-scan
_exptl_absorpt_process_details '(SADABS; Sheldrick, 2007)'
_exptl_crystal_colour pink
_exptl_crystal_density_diffrn 1.628
_exptl_crystal_density_method 'not measured'
_exptl_crystal_description block
_exptl_crystal_F_000 249
_exptl_crystal_size_max 0.30
_exptl_crystal_size_mid 0.28
_exptl_crystal_size_min 0.25
_refine_diff_density_max 0.366
_refine_diff_density_min -0.476
_refine_ls_extinction_method none
_refine_ls_goodness_of_fit_ref 1.088
_refine_ls_hydrogen_treatment mixed
_refine_ls_matrix_type full
_refine_ls_number_parameters 161
_refine_ls_number_reflns 1678
_refine_ls_number_restraints 12
_refine_ls_restrained_S_all 1.105
_refine_ls_R_factor_all 0.0320
_refine_ls_R_factor_gt 0.0308
_refine_ls_shift/su_max 0.000
_refine_ls_shift/su_mean 0.000
_refine_ls_structure_factor_coef Fsqd
_refine_ls_weighting_details 'calc w=1/[\s^2^(Fo^2^)+(0.0408P)^2^+0.1833P] where P=(Fo^2^+2Fc^2^)/3'
_refine_ls_weighting_scheme calc
_refine_ls_wR_factor_gt 0.0788
_refine_ls_wR_factor_ref 0.0800
_reflns_number_gt 1605
_reflns_number_total 1678
_reflns_threshold_expression I>2sigma(I)
_cod_data_source_file vm2185.cif
_cod_data_source_block I
_cod_database_code 2237414
_cod_database_fobs_code 2237414

loop_
_symmetry_equiv_pos_as_xyz
'x, y, z'
'-x, -y, -z'

loop_
_atom_site_type_symbol
_atom_site_label
_atom_site_fract_x
_atom_site_fract_y
_atom_site_fract_z
_atom_site_U_iso_or_equiv
_atom_site_adp_type
_atom_site_calc_flag
_atom_site_refinement_flags
_atom_site_occupancy
_atom_site_symmetry_multiplicity
O O1 0.7658(2) 0.7636(3) 0.38143(11) 0.0299(3) Uani d . 1 1
O O2 0.9252(3) 0.9376(3) 0.20485(12) 0.0374(4) Uani d . 1 1
O O3 1.0787(3) 1.1022(3) 0.28675(12) 0.0331(4) Uani d . 1 1
C C5 0.5504(3) 0.5494(3) 0.45495(15) 0.0222(4) Uani d . 1 1
C C4 0.6759(3) 0.6729(3) 0.47211(15) 0.0239(4) Uani d . 1 1
C C3 0.6996(3) 0.6953(3) 0.57172(16) 0.0275(4) Uani d . 1 1
H H3 0.7826 0.7752 0.5816 0.033 Uiso calc R 1 1
C C2 0.5966(3) 0.5961(4) 0.65934(16) 0.0282(4) Uani d . 1 1
H H2 0.6115 0.6131 0.7269 0.034 Uiso calc R 1 1
C C1 0.4761(3) 0.4762(3) 0.64724(15) 0.0257(4) Uani d . 1 1
H H1 0.4113 0.4111 0.7062 0.031 Uiso calc R 1 1
C C6 0.8919(3) 0.8899(3) 0.39326(15) 0.0254(4) Uani d . 1 1
H H6A 1.0262 0.7948 0.4304 0.031 Uiso calc R 1 1
H H6B 0.7933 1.0118 0.4343 0.031 Uiso calc R 1 1
C C7 0.9709(3) 0.9827(3) 0.28607(16) 0.0255(4) Uani d . 1 1
Co Co1 0.0000 0.5000 0.0000 0.03054(16) Uani d S 1 2
O O7 0.5069(3) 1.0109(3) 0.83972(12) 0.0387(4) Uani d D 1 1
O O5 0.0045(3) 0.5054(3) 0.15926(12) 0.0407(4) Uani d D 1 1
O O6 0.3582(3) 0.3007(3) -0.00989(14) 0.0504(5) Uani d D 1 1
H H6C 0.403(6) 0.199(5) 0.0532(16) 0.075(10) Uiso d D 1 1
H H6D 0.411(6) 0.214(5) -0.0654(18) 0.087(12) Uiso d D 1 1
H H5A -0.021(6) 0.630(4) 0.191(2) 0.076(10) Uiso d D 1 1
H H5B 0.013(5) 0.385(4) 0.211(2) 0.067(9) Uiso d D 1 1
H H7A 0.638(3) 0.982(5) 0.7915(19) 0.062(9) Uiso d D 1 1
H H7B 0.380(4) 1.029(6) 0.807(2) 0.085(11) Uiso d D 1 1
O O4 0.0880(5) 0.7707(3) -0.03180(15) 0.0629(6) Uani d D 1 1
H H4A 0.2060 0.7419 -0.0738 0.094 Uiso calc RD 1 1
H H4B -0.043(5) 0.897(9) -0.061(4) 0.27(4) Uiso d D 1 1

loop_
_atom_site_aniso_label
_atom_site_aniso_U_11
_atom_site_aniso_U_22
_atom_site_aniso_U_33
_atom_site_aniso_U_12
_atom_site_aniso_U_13
_atom_site_aniso_U_23
O1 0.0387(8) 0.0372(9) 0.0246(7) -0.0275(7) -0.0017(6) -0.0010(6)
O2 0.0532(9) 0.0444(10) 0.0277(8) -0.0338(8) -0.0041(7) -0.0010(7)
O3 0.0386(8) 0.0346(9) 0.0351(8) -0.0253(7) -0.0006(6) -0.0033(6)
C5 0.0206(8) 0.0211(10) 0.0238(9) -0.0079(7) -0.0025(7) -0.0012(7)
C4 0.0240(9) 0.0241(10) 0.0250(10) -0.0128(8) -0.0005(7) -0.0005(8)
C3 0.0293(10) 0.0295(11) 0.0299(11) -0.0170(8) -0.0041(8) -0.0044(8)
C2 0.0337(10) 0.0323(11) 0.0223(10) -0.0157(9) -0.0039(8) -0.0049(8)
C1 0.0270(9) 0.0288(11) 0.0229(10) -0.0143(8) -0.0006(7) -0.0014(8)
C6 0.0285(9) 0.0254(10) 0.0274(10) -0.0160(8) -0.0027(8) -0.0027(8)
C7 0.0260(9) 0.0231(10) 0.0284(11) -0.0117(8) -0.0013(8) -0.0023(8)
Co1 0.0457(3) 0.0224(2) 0.0229(2) -0.01429(18) -0.00138(17) -0.00230(16)
O7 0.0332(8) 0.0466(10) 0.0329(9) -0.0127(7) -0.0026(7) -0.0068(7)
O5 0.0655(11) 0.0304(9) 0.0257(8) -0.0194(8) -0.0046(7) -0.0026(7)
O6 0.0605(11) 0.0451(11) 0.0359(10) -0.0118(9) -0.0026(8) -0.0085(8)
O4 0.1209(18) 0.0469(12) 0.0407(10) -0.0550(13) -0.0101(11) 0.0015(9)

loop_
_atom_type_symbol
_atom_type_description
_atom_type_scat_dispersion_real
_atom_type_scat_dispersion_imag
_atom_type_scat_source
C C 0.0033 0.0016 'International Tables Vol C Tables 4.2.6.8 and 6.1.1.4'
Co Co 0.3494 0.9721 'International Tables Vol C Tables 4.2.6.8 and 6.1.1.4'
O O 0.0106 0.0060 'International Tables Vol C Tables 4.2.6.8 and 6.1.1.4'
H H 0.0000 0.0000 'International Tables Vol C Tables 4.2.6.8 and 6.1.1.4'

loop_
_geom_angle_atom_site_label_1
_geom_angle_atom_site_label_2
_geom_angle_atom_site_label_3
_geom_angle_site_symmetry_1
_geom_angle_site_symmetry_3
_geom_angle
C4 O1 C6 . . 116.91(15)
C1 C5 C5 2_666 2_666 119.8(2)
C1 C5 C4 2_666 . 122.26(18)
C5 C5 C4 2_666 . 117.9(2)
C3 C4 O1 . . 124.53(18)
C3 C4 C5 . . 121.27(18)
O1 C4 C5 . . 114.19(17)
C4 C3 C2 . . 119.38(19)
C4 C3 H3 . . 120.3
C2 C3 H3 . . 120.3
C1 C2 C3 . . 121.62(18)
C1 C2 H2 . . 119.2
C3 C2 H2 . . 119.2
C2 C1 C5 . 2_666 119.98(18)
C2 C1 H1 . . 120.0
C5 C1 H1 2_666 . 120.0
O1 C6 C7 . . 109.63(16)
O1 C6 H6A . . 109.7
C7 C6 H6A . . 109.7
O1 C6 H6B . . 109.7
C7 C6 H6B . . 109.7
H6A C6 H6B . . 108.2
O3 C7 O2 . . 125.29(19)
O3 C7 C6 . . 115.32(17)
O2 C7 C6 . . 119.39(18)
O4 Co1 O4 . 2_565 180.0
O4 Co1 O5 . 2_565 91.63(7)
O4 Co1 O5 2_565 2_565 88.37(7)
O4 Co1 O5 . . 88.37(7)
O4 Co1 O5 2_565 . 91.63(7)
O5 Co1 O5 2_565 . 180.00(11)
O4 Co1 O6 . . 86.53(10)
O4 Co1 O6 2_565 . 93.47(10)
O5 Co1 O6 2_565 . 91.34(7)
O5 Co1 O6 . . 88.66(7)
O4 Co1 O6 . 2_565 93.47(10)
O4 Co1 O6 2_565 2_565 86.53(10)
O5 Co1 O6 2_565 2_565 88.66(7)
O5 Co1 O6 . 2_565 91.34(7)
O6 Co1 O6 . 2_565 180.00(7)
H7A O7 H7B . . 110(2)
Co1 O5 H5A . . 126.3(19)
Co1 O5 H5B . . 123.8(18)
H5A O5 H5B . . 109(2)
Co1 O6 H6C . . 112.4(19)
Co1 O6 H6D . . 113(2)
H6C O6 H6D . . 107(2)
Co1 O4 H4A . . 109.5
Co1 O4 H4B . . 107(4)
H4A O4 H4B . . 111.3

loop_
_geom_bond_atom_site_label_1
_geom_bond_atom_site_label_2
_geom_bond_site_symmetry_2
_geom_bond_distance
_geom_bond_publ_flag
O1 C4 . 1.371(2) ?
O1 C6 . 1.427(2) ?
O2 C7 . 1.257(3) ?
O3 C7 . 1.253(3) ?
C5 C1 2_666 1.414(3) ?
C5 C5 2_666 1.425(4) ?
C5 C4 . 1.431(3) ?
C4 C3 . 1.368(3) ?
C3 C2 . 1.413(3) ?
C3 H3 . 0.9300 ?
C2 C1 . 1.362(3) ?
C2 H2 . 0.9300 ?
C1 C5 2_666 1.414(3) ?
C1 H1 . 0.9300 ?
C6 C7 . 1.510(3) ?
C6 H6A . 0.9700 ?
C6 H6B . 0.9700 ?
Co1 O4 . 2.056(2) yes
Co1 O4 2_565 2.056(2) ?
Co1 O5 2_565 2.0792(17) ?
Co1 O5 . 2.0792(17) yes
Co1 O6 . 2.093(2) yes
Co1 O6 2_565 2.093(2) ?
O7 H7A . 0.921(17) ?
O7 H7B . 0.932(17) ?
O5 H5A . 0.931(17) ?
O5 H5B . 0.933(17) ?
O6 H6C . 0.962(17) ?
O6 H6D . 0.929(18) ?
O4 H4A . 0.8200 ?
O4 H4B . 0.97(2) ?

loop_
_geom_hbond_atom_site_label_D
_geom_hbond_atom_site_label_H
_geom_hbond_atom_site_label_A
_geom_hbond_site_symmetry_A
_geom_hbond_distance_DH
_geom_hbond_distance_HA
_geom_hbond_distance_DA
_geom_hbond_angle_DHA
_geom_hbond_publ_flag
O6 H6C O7 2_666 0.96(2) 1.76(3) 2.723(3) 174(3) yes
O6 H6D O7 1_544 0.93(2) 1.83(3) 2.751(3) 171(3) yes
O5 H5A O2 1_455 0.93(3) 1.96(3) 2.850(3) 159(2) yes
O5 H5B O3 1_445 0.94(3) 1.87(2) 2.783(3) 165(2) yes
O7 H7A O3 2_776 0.92(2) 1.82(3) 2.736(3) 171(3) yes
O7 H7B O2 2_676 0.93(3) 1.89(3) 2.780(3) 158(2) yes
